data_7005609
loop_
_publ_author_name
'Be\,sli, Serap'
'Coles, Simon J.'
'Davies, David B.'
'Hursthouse, Michael B.'
'Kili\,c, Adem'
'Shaw, Robert A.'

_publ_section_title
;
 A spiro to ansa rearrangement in cyclotriphosphazene derivatives.
;
_journal_issue 26
_journal_name_full 'Dalton transactions (Cambridge, England : 2003)'
_journal_page_first 2792
_journal_page_last 2801
_journal_paper_doi 10.1039/b703541a
_journal_year 2007
_chemical_formula_sum 'C3 H7 Cl3 N3 O3 P3'
_chemical_formula_weight 332.38
_chemical_name_systematic
;
?
;
_space_group_IT_number 14
_symmetry_cell_setting monoclinic
_symmetry_space_group_name_Hall '-P 2ybc'
_symmetry_space_group_name_H-M 'P 1 21/c 1'
_atom_sites_solution_hydrogens geom
_atom_sites_solution_primary direct
_atom_sites_solution_secondary difmap
_audit_creation_method SHELXL-97
_cell_angle_alpha 90.00
_cell_angle_beta 96.165(4)
_cell_angle_gamma 90.00
_cell_formula_units_Z 4
_cell_length_a 8.7423(4)
_cell_length_b 8.0657(5)
_cell_length_c 17.2362(10)
_cell_measurement_reflns_used 2825
_cell_measurement_temperature 120(2)
_cell_measurement_theta_max 27.48
_cell_measurement_theta_min 2.91
_cell_volume 1208.34(12)
_computing_cell_refinement 'DENZO, COLLECT'
_computing_data_reduction 'DENZO, COLLECT'
_computing_molecular_graphics 'PLATON (Spek, 1990)'
_computing_structure_refinement 'SHELXL-97 (Sheldrick, 1997)'
_computing_structure_solution 'SHELXS-97 (Sheldrick, 1997)'
_diffrn_ambient_temperature 120(2)
_diffrn_detector_area_resol_mean 9.091
_diffrn_measured_fraction_theta_full 0.942
_diffrn_measured_fraction_theta_max 0.942
_diffrn_measurement_device_type 'Bruker-Nonius KappaCCD Area Detector'
_diffrn_measurement_method '\f and \w scans'
_diffrn_radiation_monochromator '10cm confocal mirrors'
_diffrn_radiation_source 'Bruker-Nonius FR591 rotating anode'
_diffrn_radiation_type MoK\a
_diffrn_radiation_wavelength 0.71073
_diffrn_reflns_av_R_equivalents 0.0000
_diffrn_reflns_av_sigmaI/netI 0.0473
_diffrn_reflns_limit_h_max 11
_diffrn_reflns_limit_h_min -11
_diffrn_reflns_limit_k_max 10
_diffrn_reflns_limit_k_min 0
_diffrn_reflns_limit_l_max 22
_diffrn_reflns_limit_l_min 0
_diffrn_reflns_number 2687
_diffrn_reflns_theta_full 27.49
_diffrn_reflns_theta_max 27.49
_diffrn_reflns_theta_min 3.45
_diffrn_standards_decay_% 0
_diffrn_standards_number 0
_exptl_absorpt_coefficient_mu 1.145
_exptl_absorpt_correction_T_max 0.9886
_exptl_absorpt_correction_T_min 0.5983
_exptl_absorpt_correction_type multi-scan
_exptl_absorpt_process_details 'SADABS V2.10 (Sheldrick, G.M., 2003)'
_exptl_crystal_colour colourless
_exptl_crystal_density_diffrn 1.827
_exptl_crystal_density_method 'not measured'
_exptl_crystal_description blade
_exptl_crystal_F_000 664
_exptl_crystal_size_max 0.50
_exptl_crystal_size_mid 0.15
_exptl_crystal_size_min 0.01
_refine_diff_density_max 1.415
_refine_diff_density_min -0.771
_refine_diff_density_rms 0.220
_refine_ls_extinction_method none
_refine_ls_goodness_of_fit_ref 1.185
_refine_ls_hydrogen_treatment constr
_refine_ls_matrix_type full
_refine_ls_number_parameters 138
_refine_ls_number_reflns 2687
_refine_ls_number_restraints 0
_refine_ls_restrained_S_all 1.185
_refine_ls_R_factor_all 0.1199
_refine_ls_R_factor_gt 0.0983
_refine_ls_shift/su_max 0.007
_refine_ls_shift/su_mean 0.002
_refine_ls_structure_factor_coef Fsqd
_refine_ls_weighting_details 'calc w=1/[\s^2^(Fo^2^)+(0.0971P)^2^+17.0464P] where P=(Fo^2^+2Fc^2^)/3'
_refine_ls_weighting_scheme calc
_refine_ls_wR_factor_gt 0.2467
_refine_ls_wR_factor_ref 0.2653
_reflns_number_gt 2284
_reflns_number_total 2687
_reflns_threshold_expression >2sigma(I)
_cod_data_source_file b703541a.txt
_cod_data_source_block 8c
_cod_depositor_comments
;
The following automatic conversions were performed:
'_symmetry_cell_setting' value 'Monoclinic' changed to 'monoclinic'
according to '/home/saulius/struct/CIF-dictionaries/cif_core.dic'
dictionary named 'cif_core.dic' version 2.4.1 from 2010-06-29.

Automatic conversion script
Id: cif_fix_enum 1527 2010-12-29 10:47:43Z saulius 
;
_cod_original_sg_symbol_H-M P2(1)/c
_cod_database_code 7005609

loop_
_symmetry_equiv_pos_as_xyz
'x, y, z'
'-x, y+1/2, -z+1/2'
'-x, -y, -z'
'x, -y-1/2, z-1/2'

loop_
_atom_site_label
_atom_site_type_symbol
_atom_site_fract_x
_atom_site_fract_y
_atom_site_fract_z
_atom_site_U_iso_or_equiv
_atom_site_adp_type
_atom_site_occupancy
_atom_site_symmetry_multiplicity
_atom_site_calc_flag
_atom_site_refinement_flags
_atom_site_disorder_assembly
_atom_site_disorder_group
C1 C 0.2132(14) 0.4908(14) -0.0817(6) 0.027(2) Uani 1 1 d . . .
H1A H 0.2742 0.4665 -0.1255 0.033 Uiso 1 1 calc R . .
H1B H 0.1025 0.4894 -0.1013 0.033 Uiso 1 1 calc R . .
C2 C 0.2482(14) 0.3653(15) -0.0155(6) 0.029(2) Uani 1 1 d . . .
H2A H 0.1823 0.2658 -0.0242 0.035 Uiso 1 1 calc R . .
H2B H 0.3575 0.3307 -0.0112 0.035 Uiso 1 1 calc R . .
C3 C 0.6089(18) 0.8481(17) 0.2852(8) 0.045(3) Uani 1 1 d . . .
H3A H 0.7025 0.9078 0.2753 0.068 Uiso 1 1 calc R . .
H3B H 0.6322 0.7724 0.3293 0.068 Uiso 1 1 calc R . .
H3C H 0.5304 0.9278 0.2974 0.068 Uiso 1 1 calc R . .
N1 N 0.4150(10) 0.6946(11) 0.0871(5) 0.0255(19) Uani 1 1 d . . .
N2 N 0.2992(11) 0.9221(12) 0.1782(5) 0.026(2) Uani 1 1 d . . .
N3 N 0.1133(10) 0.7476(12) 0.0731(5) 0.0247(19) Uani 1 1 d . . .
O1 O 0.2573(9) 0.6512(9) -0.0460(4) 0.0251(16) Uani 1 1 d . . .
O2 O 0.2140(9) 0.4547(9) 0.0549(4) 0.0237(16) Uani 1 1 d . . .
O3 O 0.5548(10) 0.7584(11) 0.2195(5) 0.038(2) Uani 1 1 d . . .
P1 P 0.2523(3) 0.6461(3) 0.04590(15) 0.0205(6) Uani 1 1 d . . .
P2 P 0.4462(3) 0.8350(3) 0.14957(15) 0.0219(6) Uani 1 1 d . . .
P3 P 0.1344(3) 0.8801(3) 0.14035(14) 0.0202(6) Uani 1 1 d . . .
Cl1 Cl 0.5759(4) 1.0133(4) 0.10860(17) 0.0386(8) Uani 1 1 d . . .
Cl2 Cl 0.0262(3) 1.0869(3) 0.10283(14) 0.0290(6) Uani 1 1 d . . .
Cl3 Cl 0.0085(4) 0.8102(4) 0.22503(16) 0.0393(8) Uani 1 1 d . . .

loop_
_atom_site_aniso_label
_atom_site_aniso_U_11
_atom_site_aniso_U_22
_atom_site_aniso_U_33
_atom_site_aniso_U_23
_atom_site_aniso_U_13
_atom_site_aniso_U_12
C1 0.036(6) 0.020(5) 0.027(5) -0.004(4) 0.010(5) -0.007(5)
C2 0.026(6) 0.025(6) 0.037(6) -0.006(5) 0.006(5) -0.005(5)
C3 0.058(9) 0.032(7) 0.045(7) 0.005(6) -0.003(6) 0.020(7)
N1 0.021(5) 0.021(5) 0.033(5) -0.007(4) -0.001(4) -0.003(4)
N2 0.029(5) 0.020(5) 0.028(4) -0.010(4) -0.001(4) -0.005(4)
N3 0.018(4) 0.027(5) 0.028(4) -0.014(4) -0.003(3) -0.003(4)
O1 0.031(4) 0.022(4) 0.022(3) 0.002(3) 0.005(3) -0.001(3)
O2 0.034(4) 0.014(3) 0.025(3) -0.003(3) 0.009(3) -0.001(3)
O3 0.029(4) 0.026(4) 0.056(5) 0.005(4) -0.012(4) 0.002(4)
P1 0.0217(13) 0.0180(13) 0.0216(11) -0.0002(10) 0.0018(10) -0.0028(11)
P2 0.0206(13) 0.0186(13) 0.0255(12) -0.0029(11) -0.0026(9) -0.0014(11)
P3 0.0230(13) 0.0190(13) 0.0183(11) -0.0004(10) 0.0003(9) -0.0013(10)
Cl1 0.0421(17) 0.0332(16) 0.0414(15) -0.0015(13) 0.0082(13) -0.0120(13)
Cl2 0.0376(15) 0.0235(13) 0.0253(11) -0.0005(10) 0.0001(10) 0.0083(12)
Cl3 0.0477(18) 0.0437(18) 0.0290(13) 0.0038(13) 0.0154(12) -0.0101(15)

loop_
_atom_type_symbol
_atom_type_description
_atom_type_scat_dispersion_real
_atom_type_scat_dispersion_imag
_atom_type_scat_source
C C 0.0033 0.0016 'International Tables Vol C Tables 4.2.6.8 and 6.1.1.4'
H H 0.0000 0.0000 'International Tables Vol C Tables 4.2.6.8 and 6.1.1.4'
N N 0.0061 0.0033 'International Tables Vol C Tables 4.2.6.8 and 6.1.1.4'
O O 0.0106 0.0060 'International Tables Vol C Tables 4.2.6.8 and 6.1.1.4'
P P 0.1023 0.0942 'International Tables Vol C Tables 4.2.6.8 and 6.1.1.4'
Cl Cl 0.1484 0.1585 'International Tables Vol C Tables 4.2.6.8 and 6.1.1.4'

loop_
_geom_angle_atom_site_label_1
_geom_angle_atom_site_label_2
_geom_angle_atom_site_label_3
_geom_angle
_geom_angle_site_symmetry_1
_geom_angle_site_symmetry_3
_geom_angle_publ_flag
O1 C1 C2 104.3(8) . . ?
O2 C2 C1 104.4(9) . . ?
P2 N1 P1 124.9(6) . . ?
P3 N2 P2 121.2(5) . . ?
P3 N3 P1 122.6(6) . . ?
C1 O1 P1 111.2(6) . . ?
C2 O2 P1 109.4(6) . . ?
C3 O3 P2 123.0(8) . . ?
N1 P1 N3 115.2(5) . . ?
N1 P1 O1 108.9(5) . . ?
N3 P1 O1 112.8(5) . . ?
N1 P1 O2 112.8(5) . . ?
N3 P1 O2 107.3(5) . . ?
O1 P1 O2 98.7(4) . . ?
N1 P2 O3 106.7(5) . . ?
N1 P2 N2 116.5(5) . . ?
O3 P2 N2 112.1(5) . . ?
N1 P2 Cl1 109.8(4) . . ?
O3 P2 Cl1 103.5(4) . . ?
N2 P2 Cl1 107.4(4) . . ?
N2 P3 N3 119.2(5) . . ?
N2 P3 Cl2 109.9(4) . . ?
N3 P3 Cl2 108.4(4) . . ?
N2 P3 Cl3 108.2(4) . . ?
N3 P3 Cl3 108.4(4) . . ?
Cl2 P3 Cl3 101.18(18) . . ?

loop_
_geom_bond_atom_site_label_1
_geom_bond_atom_site_label_2
_geom_bond_distance
_geom_bond_site_symmetry_2
_geom_bond_publ_flag
C1 O1 1.466(13) . ?
C1 C2 1.531(16) . ?
C2 O2 1.470(12) . ?
C3 O3 1.383(16) . ?
N1 P2 1.567(9) . ?
N1 P1 1.570(9) . ?
N2 P3 1.554(9) . ?
N2 P2 1.589(10) . ?
N3 P3 1.573(9) . ?
N3 P1 1.577(9) . ?
O1 P1 1.589(7) . ?
O2 P1 1.591(7) . ?
O3 P2 1.578(9) . ?
P2 Cl1 2.007(4) . ?
P3 Cl2 1.991(4) . ?
P3 Cl3 2.001(4) . ?
